data_7051013
loop_
_publ_author_name
'Deblon, Stephan'
'R\"uegger, Heinz'
'Sch\"onberg, Hartmut'
'Loss, Sandra'
'Gramlich, Volker'
'Gr\"utzmacher, Hansj\"org'

_publ_contact_author 'Hansjoerg Gruetzmacher'
_publ_section_title
;
 Highly distorted d8-rhodium(+I) and d10-rhodium(-I) complexes:
 synthesis, reactivity, and structures in solution and solid state
;
_journal_issue 1
_journal_name_full 'New Journal of Chemistry'
_journal_page_first 83
_journal_paper_doi 10.1039/b002906h
_journal_volume 25
_journal_year 2001
_chemical_formula_sum 'C56.5 H45.5 Cl1.5 P2 Rh'
_chemical_formula_weight 942.45
_chemical_name_common Allyltropp-methyltropp-rhodium
_chemical_name_systematic
;
 ?
;
_space_group_IT_number 15
_symmetry_cell_setting monoclinic
_symmetry_space_group_name_Hall '-C 2yc'
_symmetry_space_group_name_H-M 'C 1 2/c 1'
_atom_sites_solution_hydrogens geom
_atom_sites_solution_primary direct
_atom_sites_solution_secondary difmap
_audit_creation_method SHELXL
_cell_angle_alpha 90.00
_cell_angle_beta 102.27(8)
_cell_angle_gamma 90.00
_cell_formula_units_Z 8
_cell_length_a 45.899(51)
_cell_length_b 10.159(10)
_cell_length_c 19.773(19)
_cell_measurement_reflns_used 16
_cell_measurement_temperature 293(2)
_cell_measurement_theta_max 25
_cell_measurement_theta_min 20
_cell_volume 9009(16)
_computing_cell_refinement 'STOE DIF4'
_computing_data_collection 'PICKER STOE DIF4'
_computing_data_reduction 'STOE REDU4'
_computing_molecular_graphics SHELXTL-Plus
_computing_publication_material SHELXTL-93
_computing_structure_refinement 'SHELXL-93 (Sheldrick, 1993)'
_computing_structure_solution 'SHELXS-86 (Sheldrick, 1990)'
_diffrn_ambient_temperature 293(2)
_diffrn_measurement_device 'PICKER 4-circle Stoe upgrade'
_diffrn_measurement_method ' \w scans'
_diffrn_radiation_monochromator graphite
_diffrn_radiation_source 'fine-focus sealed tube'
_diffrn_radiation_type CuK\a
_diffrn_radiation_wavelength 1.54178
_diffrn_reflns_av_R_equivalents 0.0428
_diffrn_reflns_av_sigmaI/netI 0.0395
_diffrn_reflns_limit_h_max 44
_diffrn_reflns_limit_h_min -45
_diffrn_reflns_limit_k_max 10
_diffrn_reflns_limit_k_min 0
_diffrn_reflns_limit_l_max 19
_diffrn_reflns_limit_l_min 0
_diffrn_reflns_number 4804
_diffrn_reflns_theta_max 49.99
_diffrn_reflns_theta_min 1.97
_diffrn_standards_interval_count 120
_diffrn_standards_number 1
_exptl_absorpt_coefficient_mu 4.842
_exptl_absorpt_correction_type none
_exptl_crystal_colour orange
_exptl_crystal_density_diffrn 1.390
_exptl_crystal_description prism
_exptl_crystal_F_000 3880
_exptl_crystal_size_max 0.3
_exptl_crystal_size_mid 0.2
_exptl_crystal_size_min 0.1
_refine_diff_density_max 0.874
_refine_diff_density_min -0.968
_refine_diff_density_rms 0.078
_refine_ls_extinction_method none
_refine_ls_goodness_of_fit_all 1.073
_refine_ls_goodness_of_fit_obs 1.122
_refine_ls_matrix_type full
_refine_ls_number_parameters 564
_refine_ls_number_reflns 4620
_refine_ls_number_restraints 1
_refine_ls_restrained_S_all 1.073
_refine_ls_restrained_S_obs 1.122
_refine_ls_R_factor_all 0.0605
_refine_ls_R_factor_obs 0.0455
_refine_ls_shift/esd_max 0.355
_refine_ls_shift/esd_mean 0.004
_refine_ls_structure_factor_coef Fsqd
_refine_ls_weighting_details 'w=1/[\s^2^(Fo^2^)+(0.0745P)^2^+10.6119P] where P=(Fo^2^+2Fc^2^)/3'
_refine_ls_weighting_scheme calc
_refine_ls_wR_factor_all 0.1218
_refine_ls_wR_factor_obs 0.1132
_reflns_number_observed 3759
_reflns_number_total 4620
_reflns_observed_criterion >2sigma(I)
_cod_data_source_file b002906h.txt
_cod_data_source_block 10
_cod_depositor_comments
;
The following automatic conversions were performed:

'_refine_ls_weighting_scheme' value 'calc
w=1/[\s^2^(Fo^2^)+(0.0745P)^2^+10.6119P] where P=(Fo^2^+2Fc^2^)/3'
was changed to 'calc'. New tag '_refine_ls_weighting_details' was
created. The value of the new tag was set to
'w=1/[\s^2^(Fo^2^)+(0.0745P)^2^+10.6119P] where P=(Fo^2^+2Fc^2^)/3'.

Automatic conversion script
Id: cif_fix_values 3143 2015-03-26 13:38:13Z robertas 
;
_cod_original_cell_volume 9009.3(159)
_cod_original_sg_symbol_H-M C2/c
_cod_original_formula_sum 'C56.50 H45.50 Cl1.50 P2 Rh'
_cod_database_code 7051013

loop_
_symmetry_equiv_pos_as_xyz
'x, y, z'
'-x, y, -z+1/2'
'x+1/2, y+1/2, z'
'-x+1/2, y+1/2, -z+1/2'
'-x, -y, -z'
'x, -y, z-1/2'
'-x+1/2, -y+1/2, -z'
'x+1/2, -y+1/2, z-1/2'

loop_
_atom_site_aniso_label
_atom_site_aniso_U_11
_atom_site_aniso_U_22
_atom_site_aniso_U_33
_atom_site_aniso_U_23
_atom_site_aniso_U_13
_atom_site_aniso_U_12
Rh1 0.0354(2) 0.0379(2) 0.0366(2) 0.0094(2) 0.00646(14) -0.0036(2)
P1 0.0376(6) 0.0310(6) 0.0353(6) 0.0034(5) 0.0064(5) 0.0002(5)
P1A 0.0380(6) 0.0300(6) 0.0381(6) 0.0033(5) 0.0106(5) -0.0008(5)
C1 0.038(2) 0.033(2) 0.037(2) 0.008(2) 0.005(2) 0.000(2)
C2 0.041(2) 0.034(2) 0.038(2) 0.001(2) 0.016(2) -0.006(2)
C3 0.047(2) 0.032(2) 0.035(2) 0.006(2) 0.015(2) -0.004(2)
C4 0.038(2) 0.022(2) 0.051(3) 0.007(2) 0.012(2) -0.002(2)
C5 0.044(2) 0.039(3) 0.039(2) 0.013(2) 0.011(2) -0.007(2)
C6 0.041(2) 0.029(2) 0.044(2) -0.003(2) 0.016(2) -0.008(2)
C7 0.033(2) 0.032(2) 0.040(2) -0.001(2) 0.006(2) -0.002(2)
C8 0.054(3) 0.046(3) 0.047(3) 0.003(2) 0.011(2) -0.005(2)
C9 0.086(4) 0.056(3) 0.040(3) -0.006(3) 0.011(3) -0.014(3)
C10 0.107(4) 0.040(3) 0.052(3) -0.011(3) 0.019(3) -0.001(3)
C11 0.074(3) 0.040(3) 0.059(3) 0.002(3) 0.021(3) 0.006(3)
C12 0.041(2) 0.065(3) 0.047(3) 0.001(3) 0.015(2) -0.012(2)
C13 0.055(3) 0.063(3) 0.052(3) -0.016(3) 0.024(2) -0.015(3)
C14 0.041(2) 0.056(3) 0.065(3) -0.010(3) 0.017(2) -0.003(2)
C15 0.046(3) 0.038(3) 0.058(3) -0.003(2) 0.007(2) -0.005(2)
C16 0.054(3) 0.047(3) 0.071(3) 0.003(3) 0.016(3) 0.000(2)
C17 0.038(2) 0.039(3) 0.036(2) 0.003(2) 0.002(2) -0.010(2)
C18 0.054(3) 0.061(3) 0.043(3) 0.011(2) 0.015(2) -0.001(3)
C19 0.067(3) 0.079(4) 0.047(3) 0.002(3) 0.018(2) -0.004(3)
C20 0.095(4) 0.103(5) 0.032(3) -0.002(3) 0.015(3) -0.028(4)
C21 0.121(5) 0.075(4) 0.053(3) 0.027(3) 0.017(3) -0.012(4)
C22 0.092(4) 0.043(3) 0.044(3) 0.008(2) 0.014(3) -0.007(3)
C23 0.048(2) 0.030(2) 0.046(3) 0.004(2) 0.014(2) 0.003(2)
C24 0.049(3) 0.040(3) 0.097(4) 0.007(3) 0.000(3) 0.003(2)
C25 0.061(3) 0.048(3) 0.127(5) -0.002(4) 0.014(3) 0.014(3)
C26 0.099(4) 0.049(3) 0.094(4) 0.004(3) 0.039(3) 0.021(3)
C27 0.096(4) 0.051(3) 0.062(3) -0.013(3) 0.009(3) 0.016(3)
C28 0.066(3) 0.054(3) 0.041(3) -0.003(3) 0.010(2) 0.006(3)
C1A 0.035(2) 0.042(3) 0.044(2) 0.005(2) 0.011(2) -0.003(2)
C2A 0.042(2) 0.043(3) 0.035(2) 0.002(2) 0.002(2) -0.004(2)
C3A 0.050(3) 0.042(3) 0.029(2) -0.001(2) 0.003(2) -0.002(2)
C4A 0.049(2) 0.045(3) 0.031(2) 0.004(2) 0.010(2) 0.000(2)
C5A 0.037(2) 0.043(3) 0.039(2) 0.006(2) 0.006(2) -0.005(2)
C6A 0.049(2) 0.031(2) 0.030(2) 0.001(2) 0.004(2) -0.003(2)
C7A 0.037(2) 0.041(3) 0.035(2) 0.002(2) 0.001(2) 0.003(2)
C8A 0.055(3) 0.046(3) 0.055(3) -0.005(2) 0.008(2) -0.018(2)
C9A 0.081(4) 0.050(3) 0.059(3) -0.006(3) 0.011(3) -0.021(3)
C10A 0.085(4) 0.032(3) 0.046(3) -0.007(2) -0.007(3) -0.003(3)
C11A 0.064(3) 0.054(3) 0.037(3) -0.009(2) 0.001(2) 0.006(3)
C12A 0.049(3) 0.047(3) 0.043(3) 0.004(2) 0.003(2) -0.008(2)
C13A 0.067(3) 0.048(3) 0.052(3) 0.009(3) -0.001(3) 0.010(3)
C14A 0.046(3) 0.070(3) 0.055(3) -0.001(3) -0.002(2) 0.017(3)
C15A 0.044(3) 0.061(3) 0.045(3) 0.005(3) 0.000(2) 0.000(3)
C16A 0.065(3) 0.062(3) 0.068(3) 0.001(3) 0.020(3) 0.003(3)
C17A 0.034(2) 0.030(2) 0.039(2) 0.004(2) 0.005(2) -0.006(2)
C18A 0.050(3) 0.042(3) 0.047(3) 0.008(2) 0.014(2) 0.001(2)
C19A 0.070(3) 0.031(3) 0.069(3) 0.006(3) 0.016(3) 0.006(2)
C20A 0.076(3) 0.046(3) 0.049(3) 0.016(2) 0.015(3) -0.010(3)
C21A 0.052(3) 0.053(3) 0.039(2) 0.003(2) 0.017(2) -0.010(2)
C22A 0.052(3) 0.041(3) 0.036(2) 0.002(2) 0.011(2) -0.004(2)
C23A 0.055(3) 0.028(2) 0.049(3) 0.010(2) 0.026(2) 0.002(2)
C24A 0.072(3) 0.031(3) 0.075(3) -0.009(3) 0.018(3) -0.003(3)
C25A 0.112(5) 0.039(3) 0.092(4) -0.022(3) 0.028(4) -0.003(3)
C26A 0.107(4) 0.041(3) 0.113(4) -0.003(3) 0.058(4) 0.016(3)
C27A 0.070(3) 0.051(3) 0.097(4) 0.015(3) 0.039(3) 0.015(3)
C28A 0.059(3) 0.055(3) 0.062(3) 0.003(3) 0.026(2) 0.010(3)
Cl1 0.547(13) 0.514(20) 0.850(23) 0.000 -0.449(14) 0.000
Cl2 0.518(15) 1.593(47) 0.651(21) 0.252(25) -0.201(13) -0.331(20)
C1C 0.477(18) 0.170(17) 0.479(20) 0.000 -0.443(15) 0.000

loop_
_atom_site_label
_atom_site_type_symbol
_atom_site_fract_x
_atom_site_fract_y
_atom_site_fract_z
_atom_site_U_iso_or_equiv
_atom_site_thermal_displace_type
_atom_site_occupancy
_atom_site_calc_flag
_atom_site_refinement_flags
_atom_site_disorder_group
Rh1 Rh 0.130877(7) 0.10322(3) 0.05229(2) 0.03680(10) Uani 1 d . .
P1 P 0.09569(2) 0.21860(10) -0.02936(5) 0.0348(3) Uani 1 d . .
P1A P 0.17363(2) 0.15170(10) 0.01641(5) 0.0350(3) Uani 1 d . .
C1 C 0.06104(9) 0.1132(4) -0.0510(2) 0.0366(12) Uani 1 d . .
H1A H 0.04672(9) 0.1587(4) -0.0856(2) 0.055 Uiso 1 d R .
C2 C 0.06781(9) -0.0156(4) -0.0820(2) 0.0366(11) Uani 1 d . .
C3 C 0.08949(9) -0.1026(4) -0.0470(2) 0.0373(11) Uani 1 d . .
C4 C 0.10601(9) -0.0773(4) 0.0249(2) 0.0368(12) Uani 1 d . .
C5 C 0.09417(9) -0.0136(4) 0.0781(2) 0.0401(12) Uani 1 d . .
H5A H 0.10064(9) -0.0583(4) 0.1215(2) 0.060 Uiso 1 d R .
C6 C 0.06369(9) 0.0367(4) 0.0715(2) 0.0369(11) Uani 1 d . .
C7 C 0.04781(9) 0.0984(4) 0.0119(2) 0.0355(11) Uani 1 d . .
C8 C 0.05372(10) -0.0453(5) -0.1495(2) 0.0489(13) Uani 1 d . .
H8A H 0.03902(10) 0.0152(5) -0.1735(2) 0.073 Uiso 1 d R .
C9 C 0.06014(12) -0.1572(5) -0.1825(2) 0.061(2) Uani 1 d . .
H9A H 0.04962(12) -0.1764(5) -0.2289(2) 0.092 Uiso 1 d R .
C10 C 0.08156(13) -0.2426(5) -0.1482(3) 0.066(2) Uani 1 d . .
H10A H 0.08669(13) -0.3200(5) -0.1710(3) 0.099 Uiso 1 d R .
C11 C 0.09564(11) -0.2158(5) -0.0815(2) 0.0566(15) Uani 1 d . .
H11A H 0.11025(11) -0.2766(5) -0.0574(2) 0.085 Uiso 1 d R .
C12 C 0.05043(9) 0.0285(5) 0.1290(2) 0.0502(14) Uani 1 d . .
H12A H 0.06119(9) -0.0127(5) 0.1706(2) 0.075 Uiso 1 d R .
C13 C 0.02255(10) 0.0781(5) 0.1269(2) 0.0551(14) Uani 1 d . .
H13A H 0.01369(10) 0.0694(5) 0.1665(2) 0.083 Uiso 1 d R .
C14 C 0.00686(10) 0.1403(5) 0.0685(2) 0.0533(14) Uani 1 d . .
H14A H -0.01247(10) 0.1771(5) 0.0678(2) 0.080 Uiso 1 d R .
C15 C 0.01949(10) 0.1494(4) 0.0114(2) 0.0477(14) Uani 1 d . .
H15A H 0.00857(10) 0.1910(4) -0.0298(2) 0.072 Uiso 1 d R .
C16 C 0.13590(11) -0.1210(5) 0.0477(3) 0.057(2) Uani 1 d . .
C17 C 0.10151(9) 0.2477(4) -0.1165(2) 0.0385(12) Uani 1 d . .
C18 C 0.11023(10) 0.1453(5) -0.1529(2) 0.0520(14) Uani 1 d . .
H18A H 0.11411(10) 0.0615(5) -0.1304(2) 0.078 Uiso 1 d R .
C19 C 0.11418(11) 0.1578(6) -0.2197(2) 0.063(2) Uani 1 d . .
H19A H 0.11939(11) 0.0825(6) -0.2440(2) 0.095 Uiso 1 d R .
C20 C 0.10990(13) 0.2763(6) -0.2517(3) 0.076(2) Uani 1 d . .
H20A H 0.11293(13) 0.2857(6) -0.2980(3) 0.115 Uiso 1 d R .
C21 C 0.10179(14) 0.3807(6) -0.2174(3) 0.083(2) Uani 1 d . .
H21A H 0.09906(14) 0.4646(6) -0.2402(3) 0.125 Uiso 1 d R .
C22 C 0.09753(12) 0.3681(5) -0.1503(2) 0.060(2) Uani 1 d . .
H22A H 0.09163(12) 0.4431(5) -0.1269(2) 0.089 Uiso 1 d R .
C23 C 0.07938(9) 0.3756(4) -0.0096(2) 0.0409(12) Uani 1 d . .
C24 C 0.05149(11) 0.4202(5) -0.0433(3) 0.065(2) Uani 1 d . .
H24A H 0.03985(11) 0.3670(5) -0.0793(3) 0.097 Uiso 1 d R .
C25 C 0.04034(12) 0.5397(5) -0.0260(3) 0.080(2) Uani 1 d . .
H25A H 0.02094(12) 0.5690(5) -0.0495(3) 0.119 Uiso 1 d R .
C26 C 0.05720(13) 0.6166(6) 0.0249(3) 0.078(2) Uani 1 d . .
H26A H 0.04925(13) 0.6973(6) 0.0387(3) 0.117 Uiso 1 d R .
C27 C 0.08526(13) 0.5758(5) 0.0567(3) 0.071(2) Uani 1 d . .
H27A H 0.09743(13) 0.6316(5) 0.0905(3) 0.106 Uiso 1 d R .
C28 C 0.09600(11) 0.4569(5) 0.0397(2) 0.0539(14) Uani 1 d . .
H28A H 0.11566(11) 0.4292(5) 0.0623(2) 0.081 Uiso 1 d R .
C1A C 0.20264(9) 0.2021(4) 0.0942(2) 0.0397(12) Uani 1 d . .
H1AA H 0.22066(9) 0.2211(4) 0.0787(2) 0.059 Uiso 1 d R .
C2A C 0.19299(9) 0.3274(4) 0.1243(2) 0.0408(12) Uani 1 d . .
C3A C 0.16644(10) 0.3347(4) 0.1495(2) 0.0413(12) Uani 1 d . .
C4A C 0.14593(9) 0.2220(4) 0.1523(2) 0.0414(12) Uani 1 d . .
C5A C 0.15604(9) 0.0893(4) 0.1601(2) 0.0401(12) Uani 1 d . .
H5AA H 0.14453(9) 0.0420(4) 0.1874(2) 0.060 Uiso 1 d R .
C6A C 0.18682(9) 0.0404(4) 0.1758(2) 0.0372(12) Uani 1 d . .
C7A C 0.20945(9) 0.0922(4) 0.1458(2) 0.0387(12) Uani 1 d . .
C8A C 0.21030(10) 0.4387(5) 0.1230(2) 0.0524(14) Uani 1 d . .
H8AA H 0.22847(10) 0.4304(5) 0.1067(2) 0.079 Uiso 1 d R .
C9A C 0.20250(12) 0.5597(5) 0.1444(3) 0.064(2) Uani 1 d . .
H9AA H 0.21474(12) 0.6357(5) 0.1424(3) 0.096 Uiso 1 d R .
C10A C 0.17667(12) 0.5703(5) 0.1686(2) 0.057(2) Uani 1 d . .
H10B H 0.17053(12) 0.6545(5) 0.1826(2) 0.086 Uiso 1 d R .
C11A C 0.15915(11) 0.4597(5) 0.1725(2) 0.0530(14) Uani 1 d . .
H11B H 0.14173(11) 0.4682(5) 0.1918(2) 0.080 Uiso 1 d R .
C12A C 0.19414(10) -0.0647(5) 0.2224(2) 0.0474(13) Uani 1 d . .
H12B H 0.17877(10) -0.1032(5) 0.2422(2) 0.071 Uiso 1 d R .
C13A C 0.22264(11) -0.1137(5) 0.2402(2) 0.058(2) Uani 1 d . .
H13B H 0.22726(11) -0.1838(5) 0.2732(2) 0.087 Uiso 1 d R .
C14A C 0.24484(11) -0.0601(5) 0.2110(2) 0.059(2) Uani 1 d . .
H14B H 0.26466(11) -0.0956(5) 0.2223(2) 0.088 Uiso 1 d R .
C15A C 0.23820(10) 0.0430(5) 0.1645(2) 0.0516(14) Uani 1 d . .
H15B H 0.25368(10) 0.0819(5) 0.1452(2) 0.077 Uiso 1 d R .
C16A C 0.11899(10) 0.2502(5) 0.1828(3) 0.064(2) Uani 1 d . .
H16C H 0.12493(10) 0.2997(5) 0.2248(3) 0.097 Uiso 1 d R .
H16D H 0.10466(10) 0.2999(5) 0.1502(3) 0.097 Uiso 1 d R .
H16E H 0.11025(10) 0.1684(5) 0.1925(3) 0.097 Uiso 1 d R .
C17A C 0.17577(9) 0.2890(4) -0.0429(2) 0.0346(11) Uani 1 d . .
C18A C 0.16573(10) 0.4129(4) -0.0286(2) 0.0461(13) Uani 1 d . .
H18B H 0.15745(10) 0.4246(4) 0.0117(2) 0.069 Uiso 1 d R .
C19A C 0.16726(11) 0.5186(5) -0.0715(3) 0.0565(15) Uani 1 d . .
H19B H 0.16146(11) 0.6045(5) -0.0590(3) 0.085 Uiso 1 d R .
C20A C 0.17766(11) 0.5016(5) -0.1314(2) 0.0566(15) Uani 1 d . .
H20B H 0.17841(11) 0.5745(5) -0.1618(2) 0.085 Uiso 1 d R .
C21A C 0.18656(10) 0.3792(5) -0.1471(2) 0.0472(13) Uani 1 d . .
H21B H 0.19332(10) 0.3659(5) -0.1893(2) 0.071 Uiso 1 d R .
C22A C 0.18609(9) 0.2738(5) -0.1029(2) 0.0428(13) Uani 1 d . .
H22B H 0.19294(9) 0.1890(5) -0.1142(2) 0.064 Uiso 1 d R .
C23A C 0.19214(9) 0.0214(4) -0.0239(2) 0.0420(12) Uani 1 d . .
C24A C 0.17474(12) -0.0525(5) -0.0766(3) 0.0591(15) Uani 1 d . .
H24B H 0.15349(12) -0.0412(5) -0.0871(3) 0.089 Uiso 1 d R .
C25A C 0.18792(14) -0.1418(5) -0.1139(3) 0.080(2) Uani 1 d . .
H25B H 0.17598(14) -0.1888(5) -0.1521(3) 0.120 Uiso 1 d R .
C26A C 0.21830(14) -0.1641(5) -0.0965(3) 0.082(2) Uani 1 d . .
H26B H 0.22734(14) -0.2282(5) -0.1212(3) 0.123 Uiso 1 d R .
C27A C 0.23521(12) -0.0945(5) -0.0442(3) 0.070(2) Uani 1 d . .
H27B H 0.25626(12) -0.1113(5) -0.0320(3) 0.105 Uiso 1 d R .
C28A C 0.22305(10) -0.0005(5) -0.0083(3) 0.0568(15) Uani 1 d . .
H28B H 0.23556(10) 0.0501(5) 0.0275(3) 0.085 Uiso 1 d R .
H161 H 0.1416(11) -0.1615(53) 0.0994(26) 0.086(17) Uiso 1 d . .
H162 H 0.1460(9) -0.1477(42) 0.0130(21) 0.051(13) Uiso 1 d . .
Cl1 Cl 0.0000 0.5251(15) -0.2500 0.726(11) Uani 1 d S .
Cl2 Cl -0.0212(3) 0.3735(22) -0.1990(7) 0.969(17) Uani 1 d . .
C1C C 0.0000 0.2944(11) -0.2500 0.456(12) Uani 1 d SD .
H1CA H 0.0105(7) 0.2084(21) -0.2381(85) 0.580 Uiso 0.50 d PD .

loop_
_atom_type_symbol
_atom_type_description
_atom_type_scat_dispersion_real
_atom_type_scat_dispersion_imag
_atom_type_scat_source
C C 0.0181 0.0091 'International Tables Vol C Tables 4.2.6.8 and 6.1.1.4'
H H 0.0000 0.0000 'International Tables Vol C Tables 4.2.6.8 and 6.1.1.4'
P P 0.2955 0.4335 'International Tables Vol C Tables 4.2.6.8 and 6.1.1.4'
Rh Rh 0.0927 3.6045 'International Tables Vol C Tables 4.2.6.8 and 6.1.1.4'
Cl Cl 0.3639 0.7018 'International Tables Vol C Tables 4.2.6.8 and 6.1.1.4'

loop_
_geom_angle_atom_site_label_1
_geom_angle_atom_site_label_2
_geom_angle_atom_site_label_3
_geom_angle
_geom_angle_site_symmetry_1
_geom_angle_site_symmetry_3
_geom_angle_publ_flag
C4 Rh1 C5A 109.1(2) . . ?
C4 Rh1 C5 38.3(2) . . ?
C5A Rh1 C5 90.6(2) . . ?
C4 Rh1 P1A 123.23(12) . . ?
C5A Rh1 P1A 90.36(14) . . ?
C5 Rh1 P1A 159.83(12) . . ?
C4 Rh1 C16 37.0(2) . . ?
C5A Rh1 C16 86.5(2) . . ?
C5 Rh1 C16 64.1(2) . . ?
P1A Rh1 C16 95.84(13) . . ?
C4 Rh1 C4A 135.0(2) . . ?
C5A Rh1 C4A 36.8(2) . . ?
C5 Rh1 C4A 100.9(2) . . ?
P1A Rh1 C4A 91.90(13) . . ?
C16 Rh1 C4A 122.9(2) . . ?
C4 Rh1 P1 90.11(13) . . ?
C5A Rh1 P1 147.42(12) . . ?
C5 Rh1 P1 88.86(13) . . ?
P1A Rh1 P1 100.99(8) . . ?
C16 Rh1 P1 122.02(13) . . ?
C4A Rh1 P1 111.61(13) . . ?
C17 P1 C23 102.0(2) . . ?
C17 P1 C1 99.4(2) . . ?
C23 P1 C1 100.3(2) . . ?
C17 P1 Rh1 121.0(2) . . ?
C23 P1 Rh1 122.71(15) . . ?
C1 P1 Rh1 107.25(15) . . ?
C17A P1A C23A 100.2(2) . . ?
C17A P1A C1A 101.0(2) . . ?
C23A P1A C1A 103.8(2) . . ?
C17A P1A Rh1 121.96(14) . . ?
C23A P1A Rh1 119.1(2) . . ?
C1A P1A Rh1 108.2(2) . . ?
C7 C1 C2 113.9(3) . . ?
C7 C1 P1 109.7(3) . . ?
C2 C1 P1 110.4(3) . . ?
C8 C2 C3 118.4(4) . . ?
C8 C2 C1 119.1(4) . . ?
C3 C2 C1 122.3(4) . . ?
C11 C3 C2 118.3(4) . . ?
C11 C3 C4 119.7(4) . . ?
C2 C3 C4 122.0(4) . . ?
C16 C4 C5 113.5(4) . . ?
C16 C4 C3 120.8(4) . . ?
C5 C4 C3 125.7(4) . . ?
C16 C4 Rh1 76.3(3) . . ?
C5 C4 Rh1 72.3(2) . . ?
C3 C4 Rh1 121.3(3) . . ?
C4 C5 C6 126.4(4) . . ?
C4 C5 Rh1 69.3(2) . . ?
C6 C5 Rh1 123.5(3) . . ?
C7 C6 C12 118.2(4) . . ?
C7 C6 C5 123.2(4) . . ?
C12 C6 C5 118.5(4) . . ?
C6 C7 C15 119.4(4) . . ?
C6 C7 C1 120.9(4) . . ?
C15 C7 C1 119.7(4) . . ?
C9 C8 C2 122.3(4) . . ?
C8 C9 C10 119.3(4) . . ?
C11 C10 C9 119.5(5) . . ?
C10 C11 C3 122.2(5) . . ?
C13 C12 C6 121.2(4) . . ?
C12 C13 C14 120.9(5) . . ?
C15 C14 C13 118.8(4) . . ?
C14 C15 C7 121.5(4) . . ?
H162 C16 H161 121.3(38) . . ?
H162 C16 C4 116.7(24) . . ?
H161 C16 C4 116.1(27) . . ?
H162 C16 Rh1 112.5(27) . . ?
H161 C16 Rh1 110.2(29) . . ?
C4 C16 Rh1 66.7(2) . . ?
C18 C17 C22 116.0(4) . . ?
C18 C17 P1 119.4(3) . . ?
C22 C17 P1 124.6(4) . . ?
C17 C18 C19 123.1(5) . . ?
C20 C19 C18 119.6(5) . . ?
C21 C20 C19 119.3(5) . . ?
C20 C21 C22 121.1(5) . . ?
C17 C22 C21 120.8(5) . . ?
C28 C23 C24 117.4(4) . . ?
C28 C23 P1 118.7(3) . . ?
C24 C23 P1 123.9(4) . . ?
C23 C24 C25 121.2(5) . . ?
C26 C25 C24 119.8(5) . . ?
C27 C26 C25 119.4(5) . . ?
C26 C27 C28 120.3(5) . . ?
C27 C28 C23 121.8(5) . . ?
C7A C1A C2A 113.2(4) . . ?
C7A C1A P1A 111.3(3) . . ?
C2A C1A P1A 109.6(3) . . ?
C8A C2A C3A 120.3(4) . . ?
C8A C2A C1A 117.6(4) . . ?
C3A C2A C1A 122.0(4) . . ?
C11A C3A C2A 116.2(4) . . ?
C11A C3A C4A 118.9(4) . . ?
C2A C3A C4A 124.9(4) . . ?
C5A C4A C3A 122.5(4) . . ?
C5A C4A C16A 114.3(4) . . ?
C3A C4A C16A 116.5(4) . . ?
C5A C4A Rh1 68.1(2) . . ?
C3A C4A Rh1 116.7(3) . . ?
C16A C4A Rh1 108.7(3) . . ?
C4A C5A C6A 128.4(4) . . ?
C4A C5A Rh1 75.1(2) . . ?
C6A C5A Rh1 120.6(3) . . ?
C12A C6A C7A 117.8(4) . . ?
C12A C6A C5A 118.8(4) . . ?
C7A C6A C5A 123.3(4) . . ?
C15A C7A C6A 120.0(4) . . ?
C15A C7A C1A 119.9(4) . . ?
C6A C7A C1A 120.1(4) . . ?
C9A C8A C2A 122.5(5) . . ?
C8A C9A C10A 118.6(5) . . ?
C9A C10A C11A 120.5(5) . . ?
C10A C11A C3A 121.9(5) . . ?
C13A C12A C6A 121.7(4) . . ?
C12A C13A C14A 119.7(5) . . ?
C15A C14A C13A 119.8(4) . . ?
C14A C15A C7A 120.8(5) . . ?
C22A C17A C18A 117.8(4) . . ?
C22A C17A P1A 122.7(3) . . ?
C18A C17A P1A 119.5(3) . . ?
C19A C18A C17A 121.2(4) . . ?
C18A C19A C20A 120.2(4) . . ?
C21A C20A C19A 119.0(4) . . ?
C20A C21A C22A 121.0(4) . . ?
C17A C22A C21A 120.8(4) . . ?
C24A C23A C28A 118.2(4) . . ?
C24A C23A P1A 117.9(3) . . ?
C28A C23A P1A 123.8(3) . . ?
C25A C24A C23A 120.4(5) . . ?
C26A C25A C24A 120.4(5) . . ?
C27A C26A C25A 119.3(5) . . ?
C26A C27A C28A 121.8(5) . . ?
C27A C28A C23A 119.8(5) . . ?
Cl2 Cl1 Cl2 90.1(12) . 2_554 ?
C1C Cl2 Cl1 72.5(7) . . ?
Cl2 C1C Cl2 125.0(15) . 2_554 ?

loop_
_geom_bond_atom_site_label_1
_geom_bond_atom_site_label_2
_geom_bond_distance
_geom_bond_site_symmetry_2
_geom_bond_publ_flag
Rh1 C4 2.168(4) . ?
Rh1 C5A 2.203(5) . ?
Rh1 C5 2.208(4) . ?
Rh1 P1A 2.278(2) . ?
Rh1 C16 2.293(6) . ?
Rh1 C4A 2.295(4) . ?
Rh1 P1 2.341(2) . ?
P1 C17 1.823(5) . ?
P1 C23 1.839(5) . ?
P1 C1 1.890(4) . ?
P1A C17A 1.839(4) . ?
P1A C23A 1.843(5) . ?
P1A C1A 1.879(4) . ?
C1 C7 1.504(6) . ?
C1 C2 1.505(6) . ?
C2 C8 1.387(6) . ?
C2 C3 1.400(6) . ?
C3 C11 1.397(6) . ?
C3 C4 1.484(6) . ?
C4 C16 1.421(6) . ?
C4 C5 1.437(6) . ?
C5 C6 1.469(6) . ?
C6 C7 1.395(6) . ?
C6 C12 1.401(6) . ?
C7 C15 1.397(6) . ?
C8 C9 1.374(7) . ?
C9 C10 1.377(7) . ?
C10 C11 1.367(7) . ?
C12 C13 1.368(6) . ?
C13 C14 1.378(7) . ?
C14 C15 1.377(7) . ?
C16 H162 0.95(4) . ?
C16 H161 1.08(5) . ?
C17 C18 1.373(6) . ?
C17 C22 1.387(6) . ?
C18 C19 1.376(7) . ?
C19 C20 1.355(8) . ?
C20 C21 1.353(8) . ?
C21 C22 1.387(7) . ?
C23 C28 1.378(6) . ?
C23 C24 1.387(6) . ?
C24 C25 1.388(7) . ?
C25 C26 1.376(8) . ?
C26 C27 1.372(8) . ?
C27 C28 1.373(7) . ?
C1A C7A 1.501(6) . ?
C1A C2A 1.511(6) . ?
C2A C8A 1.385(6) . ?
C2A C3A 1.413(6) . ?
C3A C11A 1.413(7) . ?
C3A C4A 1.490(6) . ?
C4A C5A 1.424(6) . ?
C4A C16A 1.513(7) . ?
C5A C6A 1.467(6) . ?
C6A C12A 1.403(6) . ?
C6A C7A 1.404(6) . ?
C7A C15A 1.386(6) . ?
C8A C9A 1.372(7) . ?
C9A C10A 1.373(8) . ?
C10A C11A 1.393(7) . ?
C12A C13A 1.373(7) . ?
C13A C14A 1.385(7) . ?
C14A C15A 1.384(7) . ?
C17A C22A 1.376(6) . ?
C17A C18A 1.390(6) . ?
C18A C19A 1.378(6) . ?
C19A C20A 1.379(7) . ?
C20A C21A 1.365(7) . ?
C21A C22A 1.385(6) . ?
C23A C24A 1.391(6) . ?
C23A C28A 1.404(6) . ?
C24A C25A 1.386(8) . ?
C25A C26A 1.382(8) . ?
C26A C27A 1.354(8) . ?
C27A C28A 1.377(7) . ?
Cl1 Cl2 2.18(2) . ?
Cl1 Cl2 2.18(2) 2_554 ?
Cl2 C1C 1.74(2) . ?
C1C Cl2 1.74(2) 2_554 ?
